data_7055023
loop_
_publ_author_name
'Karada\(g, Ahmet'
'Ayd\?in, Ali'
'Dede, S\"ureyya'
'Tekin, \,Saban'
'Yanar, Yusuf'
'\,Cad\?irc\?i, Bilge Hilal'
'Soylu, Mustafa Serkan'
'Anda\,c, \"Omer'

_publ_section_title
;
 Five novel dicyanidoaurate(i)-based complexes exhibiting significant
 biological activities: synthesis, characterization and three crystal
 structures
;
_journal_issue 10
_journal_name_full 'New J. Chem.'
_journal_page_first 8136
_journal_paper_doi 10.1039/C5NJ01108F
_journal_volume 39
_journal_year 2015
_chemical_formula_sum 'C13 H28 Au2 Cu N8 O3'
_chemical_formula_weight 801.91
_space_group_crystal_system monoclinic
_space_group_IT_number 15
_space_group_name_Hall '-I 2ya'
_space_group_name_H-M_alt 'I 1 2/a 1'
_symmetry_space_group_name_Hall '-C 2yc (x+z,y,-x)'
_symmetry_space_group_name_H-M 'C 1 2/c 1 (c,b,-a+c)'
_atom_sites_solution_hydrogens geom
_audit_creation_method SHELXL-2014/6
_audit_update_record
;
2015-07-15 deposited with the CCDC.
2015-07-27 downloaded from the CCDC.
;
_cell_angle_alpha 90
_cell_angle_beta 98.262(7)
_cell_angle_gamma 90
_cell_formula_units_Z 4
_cell_length_a 11.6556(9)
_cell_length_b 14.2528(15)
_cell_length_c 13.4694(12)
_cell_measurement_reflns_used 12422
_cell_measurement_temperature 293(2)
_cell_measurement_theta_max 28.13
_cell_measurement_theta_min 2.09
_cell_volume 2214.4(4)
_computing_cell_refinement 'STOE X-AREA'
_computing_data_collection 'STOE X-AREA'
_computing_data_reduction 'STOE X-RED'
_computing_structure_refinement 'SHELXL-2014/6 (Sheldrick, 2014)'
_diffrn_ambient_temperature 293
_diffrn_detector 'image plate (34 cm diameter)'
_diffrn_detector_area_resol_mean 6.67
_diffrn_detector_type STOE
_diffrn_measured_fraction_theta_full 0.999
_diffrn_measured_fraction_theta_max 1.000
_diffrn_measurement_details ' 360 frames, detector distance = 100 mm'
_diffrn_measurement_device '2-circle goniometer'
_diffrn_measurement_device_type 'STOE IPDS 2'
_diffrn_measurement_method 'rotation method'
_diffrn_radiation_collimation '0.5 mm diameter, multiple pinhole'
_diffrn_radiation_monochromator 'plane graphite'
_diffrn_radiation_polarisn_norm 0
_diffrn_radiation_type 'Mo K\a'
_diffrn_radiation_wavelength 0.71073
_diffrn_reflns_av_R_equivalents 0.1357
_diffrn_reflns_av_unetI/netI 0.0879
_diffrn_reflns_Laue_measured_fraction_full 0.999
_diffrn_reflns_Laue_measured_fraction_max 1.000
_diffrn_reflns_limit_h_max 14
_diffrn_reflns_limit_h_min -14
_diffrn_reflns_limit_k_max 15
_diffrn_reflns_limit_k_min -17
_diffrn_reflns_limit_l_max 16
_diffrn_reflns_limit_l_min -16
_diffrn_reflns_number 6138
_diffrn_reflns_point_group_measured_fraction_full 0.999
_diffrn_reflns_point_group_measured_fraction_max 1.000
_diffrn_reflns_theta_full 25.242
_diffrn_reflns_theta_max 25.491
_diffrn_reflns_theta_min 2.092
_diffrn_source 'sealed X-ray tube, 12 x 0.4 mm long-fine focus'
_diffrn_source_current 45
_diffrn_source_power 2.25
_diffrn_source_voltage 50
_exptl_absorpt_coefficient_mu 14.198
_exptl_absorpt_correction_T_max 0.0549
_exptl_absorpt_correction_T_min 0.0174
_exptl_absorpt_correction_type integration
_exptl_absorpt_process_details '(X-RED32; Stoe & Cie, 2002)'
_exptl_crystal_colour blue
_exptl_crystal_density_diffrn 2.405
_exptl_crystal_description prism
_exptl_crystal_F_000 1492
_exptl_crystal_size_max 0.540
_exptl_crystal_size_mid 0.410
_exptl_crystal_size_min 0.340
_refine_diff_density_max 1.823
_refine_diff_density_min -1.338
_refine_diff_density_rms 0.235
_refine_ls_extinction_method none
_refine_ls_goodness_of_fit_ref 1.088
_refine_ls_hydrogen_treatment constr
_refine_ls_matrix_type full
_refine_ls_number_parameters 181
_refine_ls_number_reflns 2069
_refine_ls_number_restraints 227
_refine_ls_restrained_S_all 1.042
_refine_ls_R_factor_all 0.0572
_refine_ls_R_factor_gt 0.0497
_refine_ls_shift/su_max 0.000
_refine_ls_shift/su_mean 0.000
_refine_ls_structure_factor_coef Fsqd
_refine_ls_weighting_details 'w=1/[\s^2^(Fo^2^)+(0.0753P)^2^+0.2365P] where P=(Fo^2^+2Fc^2^)/3'
_refine_ls_weighting_scheme calc
_refine_ls_wR_factor_gt 0.1301
_refine_ls_wR_factor_ref 0.1351
_reflns_Friedel_coverage 0.000
_reflns_number_gt 1807
_reflns_number_total 2069
_reflns_threshold_expression 'I > 2\s(I)'
_cod_data_source_file c5nj01108f2.cif
_cod_data_source_block omer52
_cod_depositor_comments 'Adding full bibliography for 7055023--7055025.cif.'
_cod_original_sg_symbol_Hall '-I 2ya'
_cod_original_sg_symbol_H-M 'I 1 2/a 1'
_cod_database_code 7055023
_shelx_space_group_comment
;
The symmetry employed for this shelxl refinement is uniquely defined
by the following loop, which should always be used as a source of
symmetry information in preference to the above space-group names.
They are only intended as comments.
;
_exptl_absorpt_special_details
;  
Stoe & Cie (2002). <i>X-AREA</i> (Version 1.18) and <i>X-RED32</i> (Version
1.04). Stoe & Cie, Darmstadt, Germany
;
_shelxl_version_number 2014/6

loop_
_space_group_symop_operation_xyz
'x, y, z'
'-x+1/2, y, -z'
'x+1/2, y+1/2, z+1/2'
'-x+1, y+1/2, -z+1/2'
'-x, -y, -z'
'x-1/2, -y, z'
'-x+1/2, -y+1/2, -z+1/2'
'x, -y+1/2, z+1/2'

loop_
_atom_site_label
_atom_site_type_symbol
_atom_site_fract_x
_atom_site_fract_y
_atom_site_fract_z
_atom_site_U_iso_or_equiv
_atom_site_adp_type
_atom_site_occupancy
_atom_site_site_symmetry_order
_atom_site_calc_flag
_atom_site_refinement_flags_posn
_atom_site_refinement_flags_adp
_atom_site_refinement_flags_occupancy
_atom_site_disorder_assembly
_atom_site_disorder_group
Au1 Au 1.0000 0.0000 0.0000 0.0471(2) Uani 1 2 d S U P . .
Au2 Au 0.7500 0.09161(4) 0.0000 0.0595(2) Uani 1 2 d S TU P . .
Cu1 Cu 1.2500 0.2500 0.2500 0.0753(7) Uani 1 2 d S U P A .
N1 N 1.3789(7) 0.2745(7) 0.1642(9) 0.069(2) Uani 1 1 d D U . . .
H1NA H 1.3489 0.2455 0.0997 0.104 Uiso 0.45(2) 1 calc R U P A 1
H1NB H 1.3450 0.2686 0.0936 0.104 Uiso 0.55(2) 1 calc R U P A 2
N2 N 1.3323(8) 0.1304(7) 0.2873(8) 0.066(2) Uani 1 1 d D U . . .
H2NA H 1.3516 0.1267 0.3536 0.079 Uiso 0.45(2) 1 calc R U P A 1
H2NB H 1.2872 0.0817 0.2668 0.079 Uiso 0.45(2) 1 calc R U P A 1
H2NC H 1.3733 0.1352 0.3482 0.079 Uiso 0.55(2) 1 calc R U P A 2
H2ND H 1.2813 0.0840 0.2883 0.079 Uiso 0.55(2) 1 calc R U P A 2
N3 N 1.1385(10) 0.1699(8) 0.0985(10) 0.082(3) Uani 1 1 d . U . . .
N4 N 0.7526(12) 0.0937(11) 0.2338(11) 0.094(4) Uani 1 1 d . U . . .
C5 C 1.0877(9) 0.1108(8) 0.0641(9) 0.060(3) Uani 1 1 d . U . . .
C6 C 0.7535(10) 0.0948(8) 0.1480(11) 0.065(2) Uani 1 1 d . U . . .
O1A O 1.4796(18) 0.3648(15) -0.0131(14) 0.072(6) Uani 0.45(2) 1 d D U P A 1
H1A H 1.5382 0.3638 -0.0402 0.108 Uiso 0.45(2) 1 calc R U P A 1
C2A C 1.508(2) 0.386(3) 0.0833(17) 0.059(6) Uani 0.45(2) 1 d D U P A 1
H2A1 H 1.5351 0.4501 0.0902 0.070 Uiso 0.45(2) 1 calc R U P A 1
H2A2 H 1.5701 0.3450 0.1132 0.070 Uiso 0.45(2) 1 calc R U P A 1
C1A C 1.405(3) 0.3737(15) 0.136(3) 0.073(6) Uani 0.45(2) 1 d D U P A 1
H1A1 H 1.3376 0.3984 0.0933 0.088 Uiso 0.45(2) 1 calc R U P A 1
H1A2 H 1.4163 0.4114 0.1966 0.088 Uiso 0.45(2) 1 calc R U P A 1
C3A C 1.4809(19) 0.2175(18) 0.201(4) 0.071(6) Uani 0.45(2) 1 d D U P A 1
H3A1 H 1.5255 0.2048 0.1465 0.085 Uiso 0.45(2) 1 calc R U P A 1
H3A2 H 1.5302 0.2499 0.2539 0.085 Uiso 0.45(2) 1 calc R U P A 1
C4A C 1.437(3) 0.130(2) 0.238(3) 0.075(7) Uani 0.45(2) 1 d D U P A 1
H4A1 H 1.4990 0.1031 0.2846 0.090 Uiso 0.45(2) 1 calc R U P A 1
H4A2 H 1.4223 0.0875 0.1813 0.090 Uiso 0.45(2) 1 calc R U P A 1
O1B O 1.3767(19) 0.4036(13) 0.0160(15) 0.093(6) Uani 0.55(2) 1 d D U P A 2
H1B H 1.3268 0.3685 0.0322 0.139 Uiso 0.55(2) 1 calc R U P A 2
C2B C 1.473(2) 0.393(4) 0.0794(19) 0.082(7) Uani 0.55(2) 1 d D U P A 2
H2B1 H 1.5160 0.4520 0.0864 0.099 Uiso 0.55(2) 1 calc R U P A 2
H2B2 H 1.5220 0.3459 0.0552 0.099 Uiso 0.55(2) 1 calc R U P A 2
C1B C 1.440(2) 0.3649(16) 0.1766(19) 0.067(5) Uani 0.55(2) 1 d D U P A 2
H1B1 H 1.5090 0.3589 0.2262 0.080 Uiso 0.55(2) 1 calc R U P A 2
H1B2 H 1.3904 0.4122 0.1999 0.080 Uiso 0.55(2) 1 calc R U P A 2
C3B C 1.459(3) 0.197(2) 0.188(3) 0.083(7) Uani 0.55(2) 1 d D U P A 2
H3B1 H 1.4999 0.1865 0.1311 0.099 Uiso 0.55(2) 1 calc R U P A 2
H3B2 H 1.5165 0.2156 0.2442 0.099 Uiso 0.55(2) 1 calc R U P A 2
C4B C 1.410(2) 0.1103(19) 0.213(2) 0.068(5) Uani 0.55(2) 1 d D U P A 2
H4B1 H 1.4702 0.0670 0.2406 0.081 Uiso 0.55(2) 1 calc R U P A 2
H4B2 H 1.3664 0.0822 0.1535 0.081 Uiso 0.55(2) 1 calc R U P A 2
C7 C 0.683(2) 0.419(2) -0.0833(19) 0.077(7) Uani 0.5 1 d . U P . .
H7A H 0.6252 0.4344 -0.0416 0.116 Uiso 0.5 1 calc R U P . .
H7B H 0.6574 0.4398 -0.1506 0.116 Uiso 0.5 1 calc R U P . .
H7C H 0.7546 0.4490 -0.0577 0.116 Uiso 0.5 1 calc R U P . .
O2 O 0.6987(19) 0.3227(15) -0.0831(17) 0.089(5) Uani 0.5 1 d . U P . .
H2 H 0.7330 0.3079 -0.1298 0.133 Uiso 0.5 1 calc R U P . .

loop_
_atom_site_aniso_label
_atom_site_aniso_U_11
_atom_site_aniso_U_22
_atom_site_aniso_U_33
_atom_site_aniso_U_23
_atom_site_aniso_U_13
_atom_site_aniso_U_12
Au1 0.0462(3) 0.0423(3) 0.0512(4) -0.0046(2) 0.0019(2) -0.00747(18)
Au2 0.0535(3) 0.0538(4) 0.0692(4) 0.000 0.0022(3) 0.000
Cu1 0.0580(10) 0.0401(9) 0.136(2) -0.0178(11) 0.0410(13) -0.0101(7)
N1 0.054(4) 0.058(4) 0.098(7) -0.018(5) 0.017(5) -0.010(3)
N2 0.056(5) 0.062(5) 0.082(6) -0.022(5) 0.014(4) -0.003(4)
N3 0.076(6) 0.067(6) 0.098(9) -0.033(6) -0.001(6) -0.018(5)
N4 0.085(7) 0.116(11) 0.077(6) 0.005(8) 0.000(7) 0.006(7)
C5 0.054(5) 0.054(6) 0.068(7) -0.012(5) 0.000(5) -0.007(4)
C6 0.057(6) 0.054(6) 0.081(6) -0.004(6) -0.001(5) 0.001(4)
O1A 0.087(13) 0.072(13) 0.055(8) 0.002(9) 0.000(8) -0.013(10)
C2A 0.074(13) 0.045(11) 0.056(10) -0.003(10) 0.007(10) 0.003(11)
C1A 0.084(15) 0.066(9) 0.072(14) -0.011(11) 0.016(11) -0.020(10)
C3A 0.038(8) 0.061(11) 0.110(16) -0.024(11) 0.002(9) -0.021(7)
C4A 0.044(12) 0.057(13) 0.127(18) -0.006(13) 0.023(12) -0.003(9)
O1B 0.126(14) 0.071(11) 0.079(11) 0.014(9) 0.008(10) 0.000(10)
C2B 0.105(15) 0.075(15) 0.071(12) -0.001(11) 0.026(10) -0.008(15)
C1B 0.066(12) 0.071(9) 0.063(10) -0.018(9) 0.013(9) -0.030(8)
C3B 0.064(12) 0.077(10) 0.113(17) -0.002(13) 0.031(11) 0.005(9)
C4B 0.059(12) 0.055(9) 0.090(13) -0.024(10) 0.012(10) -0.003(8)
C7 0.081(14) 0.100(13) 0.054(13) 0.037(13) 0.020(12) 0.052(14)
O2 0.099(12) 0.091(11) 0.076(12) 0.002(11) 0.012(11) 0.003(10)

loop_
_atom_type_symbol
_atom_type_description
_atom_type_scat_dispersion_real
_atom_type_scat_dispersion_imag
_atom_type_scat_source
C C 0.0033 0.0016 'International Tables Vol C Tables 4.2.6.8 and 6.1.1.4'
H H 0.0000 0.0000 'International Tables Vol C Tables 4.2.6.8 and 6.1.1.4'
N N 0.0061 0.0033 'International Tables Vol C Tables 4.2.6.8 and 6.1.1.4'
O O 0.0106 0.0060 'International Tables Vol C Tables 4.2.6.8 and 6.1.1.4'
Cu Cu 0.3201 1.2651 'International Tables Vol C Tables 4.2.6.8 and 6.1.1.4'
Au Au -2.0133 8.8022 'International Tables Vol C Tables 4.2.6.8 and 6.1.1.4'

loop_
_exptl_crystal_face_index_h
_exptl_crystal_face_index_k
_exptl_crystal_face_index_l
_exptl_crystal_face_perp_dist
-9 -23 -30 0.1920
-1 16 29 0.1624
9 -2 1 0.3040
-5 15 -16 0.2890
29 4 25 0.2974
0 -5 6 0.0764
-27 -7 -6 0.2570
-13 16 1 0.3060
-9 -29 -4 0.1758
-29 -14 -2 0.2310
8 -18 3 0.2371
2 23 5 0.3220
-13 28 -29 0.2960
1 -5 21 0.1111
3 4 -5 0.4460
-22 12 21 0.2552
3 -2 14 0.1230
-8 27 15 0.2254
-2 -5 4 0.0924
6 -1 -1 0.3550

loop_
_geom_angle_atom_site_label_1
_geom_angle_atom_site_label_2
_geom_angle_atom_site_label_3
_geom_angle
_geom_angle_site_symmetry_1
_geom_angle_site_symmetry_3
C5 Au1 C5 180.0 5_755 .
C5 Au1 Au2 95.0(3) 5_755 5_755
C5 Au1 Au2 85.0(3) . 5_755
C5 Au1 Au2 85.0(3) 5_755 .
C5 Au1 Au2 95.0(3) . .
Au2 Au1 Au2 180.0 5_755 .
C6 Au2 C6 177.3(7) 2_655 .
C6 Au2 Au1 97.0(3) 2_655 2_655
C6 Au2 Au1 84.1(3) . 2_655
C6 Au2 Au1 84.1(3) 2_655 .
C6 Au2 Au1 97.0(3) . .
Au1 Au2 Au1 131.73(2) 2_655 .
N2 Cu1 N2 180.0 . 7_755
N2 Cu1 N1 85.6(4) . .
N2 Cu1 N1 94.4(4) 7_755 .
N2 Cu1 N1 94.4(4) . 7_755
N2 Cu1 N1 85.6(4) 7_755 7_755
N1 Cu1 N1 180.0 . 7_755
C3B N1 C1B 110.7(17) . .
C3A N1 C1A 114.9(18) . .
C3B N1 Cu1 104.2(15) . .
C3A N1 Cu1 110.0(18) . .
C1B N1 Cu1 117.9(11) . .
C1A N1 Cu1 119.5(12) . .
C4B N2 Cu1 108.4(14) . .
C4A N2 Cu1 106.7(15) . .
N3 C5 Au1 177.9(11) . .
N4 C6 Au2 177.3(13) . .
O1A C2A C1A 110(3) . .
C2A C1A N1 116(3) . .
C4A C3A N1 106(2) . .
C3A C4A N2 121(3) . .
O1B C2B C1B 107(2) . .
N1 C1B C2B 109(3) . .
C4B C3B N1 116(2) . .
C3B C4B N2 107(2) . .

loop_
_geom_bond_atom_site_label_1
_geom_bond_atom_site_label_2
_geom_bond_distance
_geom_bond_site_symmetry_2
Au1 C5 2.007(11) 5_755
Au1 C5 2.007(11) .
Au1 Au2 3.1930(3) 5_755
Au1 Au2 3.1931(3) .
Au2 C6 1.988(15) 2_655
Au2 C6 1.988(15) .
Au2 Au1 3.1931(3) 2_655
Cu1 N2 1.985(10) .
Cu1 N2 1.985(10) 7_755
Cu1 N1 2.053(9) .
Cu1 N1 2.053(9) 7_755
N1 C3B 1.46(3) .
N1 C3A 1.465(14) .
N1 C1B 1.472(16) .
N1 C1A 1.506(18) .
N2 C4B 1.470(17) .
N2 C4A 1.471(18) .
N3 C5 1.094(14) .
N4 C6 1.159(19) .
O1A C2A 1.327(19) .
C2A C1A 1.490(19) .
C3A C4A 1.462(19) .
O1B C2B 1.319(19) .
C2B C1B 1.475(18) .
C3B C4B 1.422(18) .
C7 O2 1.38(3) .

loop_
_geom_hbond_atom_site_label_D
_geom_hbond_atom_site_label_H
_geom_hbond_atom_site_label_A
_geom_hbond_distance_DH
_geom_hbond_distance_HA
_geom_hbond_distance_DA
_geom_hbond_angle_DHA
_geom_hbond_site_symmetry_A
N2 H2BD O1A 0.90 2.08 2.97(2) 174.1 8
O1A H1AA O2 0.82 2.12 2.91(3) 162.1 1_655
O1B H1BA N1 0.82 2.24 2.71(2) 116.9 .
O1B H1BA O1B 0.82 2.42 2.92(4) 120.7 2_755
C7 H7A O1A 0.96 2.05 2.78(3) 131.7 1_455
C7 H7B N4 0.96 2.09 2.71(3) 120.5 8_554
O2 H2 N4 0.82 2.35 2.89(2) 124.1 8_554

loop_
_geom_torsion_atom_site_label_1
_geom_torsion_atom_site_label_2
_geom_torsion_atom_site_label_3
_geom_torsion_atom_site_label_4
_geom_torsion
O1A C2A C1A N1 80(4)
C3A N1 C1A C2A 39(4)
Cu1 N1 C1A C2A 174(2)
C1A N1 C3A C4A 172(3)
Cu1 N1 C3A C4A 33(4)
N1 C3A C4A N2 -35(5)
Cu1 N2 C4A C3A 18(4)
C3B N1 C1B C2B 93(3)
Cu1 N1 C1B C2B -147(2)
O1B C2B C1B N1 62(4)
C1B N1 C3B C4B 159(3)
Cu1 N1 C3B C4B 31(4)
N1 C3B C4B N2 -48(4)
Cu1 N2 C4B C3B 39(3)
